data_7245593
loop_
_publ_author_name
'Ward, Jas S.'

_publ_section_title
;
 The Solid-state Hierarchy and Iodination Potential of
 [bis(3-acetaminopyridine)iodine(I)]PF6
;
_journal_name_full CrystEngComm
_journal_paper_doi 10.1039/D2CE01225A
_journal_year 2022
_chemical_formula_moiety 'C18 H22 Ag N6 O2, F6 P'
_chemical_formula_sum 'C18 H22 Ag F6 N6 O2 P'
_chemical_formula_weight 607.25
_space_group_crystal_system triclinic
_space_group_IT_number 2
_space_group_name_Hall '-P 1'
_space_group_name_H-M_alt 'P -1'
_atom_sites_solution_hydrogens mixed
_atom_sites_solution_primary dual
_audit_creation_date 2022-07-26
_audit_creation_method
;
Olex2 1.2
(compiled 2018.05.29 svn.r3508 for OlexSys, GUI svn.r5506)
;
_audit_update_record
;
2022-08-01 deposited with the CCDC.	2022-09-30 downloaded from the CCDC.
;
_cell_angle_alpha 108.995(4)
_cell_angle_beta 101.944(4)
_cell_angle_gamma 92.083(4)
_cell_formula_units_Z 2
_cell_length_a 7.2685(3)
_cell_length_b 12.4304(6)
_cell_length_c 14.1913(6)
_cell_measurement_reflns_used 5325
_cell_measurement_temperature 120.00(10)
_cell_measurement_theta_max 76.4660
_cell_measurement_theta_min 3.3560
_cell_volume 1178.65(10)
_computing_cell_refinement 'CrysAlisPro 1.171.40.84a (Rigaku OD, 2020)'
_computing_data_collection 'CrysAlisPro 1.171.40.84a (Rigaku OD, 2020)'
_computing_data_reduction 'CrysAlisPro 1.171.40.84a (Rigaku OD, 2020)'
_computing_molecular_graphics 'Olex2 (Dolomanov et al., 2009)'
_computing_publication_material 'Olex2 (Dolomanov et al., 2009)'
_computing_structure_refinement 'ShelXL (Sheldrick, 2015)'
_computing_structure_solution 'ShelXT (Sheldrick, 2015)'
_diffrn_ambient_environment N~2~
_diffrn_ambient_temperature 120.00(10)
_diffrn_detector 'CCD plate'
_diffrn_detector_area_resol_mean 10.3895
_diffrn_detector_type Atlas
_diffrn_measured_fraction_theta_full 0.995
_diffrn_measured_fraction_theta_max 0.988
_diffrn_measurement_details
;
List of Runs (angles in degrees, time in seconds):

  # Type    Start    End  Width  t~exp~   \w     \q     \k     \f   Frames
#--------------------------------------------------------------------------
  1  \w   -114.00 -23.00   1.00    1.00    --  -42.29 -42.00 -93.00   91
  2  \w    -49.00  -6.00   1.00    1.00    --  -42.29 125.00  60.00   43
  3  \w   -114.00 -28.00   1.00    1.00    --  -42.29 -37.00   0.00   86
  4  \w    -87.00 -12.00   1.00    1.00    --  -42.29 125.00 150.00   75
  5  \w     42.00  84.00   1.00    1.00    --   42.29-125.00  60.00   42
  6  \w    106.00 162.00   1.00    1.00    --  112.00  77.00  30.00   56
  7  \w    115.00 172.00   1.00    1.00    --  112.00  77.00 150.00   57
  8  \w    125.00 167.00   1.00    1.00    --  112.00  61.00   0.00   42
  9  \w     39.00 134.00   1.00    1.00    --  112.00 -45.00   0.00   95
 10  \w     36.00 109.00   1.00    1.00    --  112.00-111.00 -60.00   73
 11  \w     30.00 106.00   1.00    1.00    --  112.00 -94.00-150.00   76
 12  \w     71.00 108.00   1.00    1.00    --  112.00-111.00 120.00   37
 13  \w     38.00 109.00   1.00    1.00    --  112.00-111.00-180.00   71
 14  \w    123.00 174.00   1.00    1.00    --  112.00 111.00   0.00   51
 15  \w     30.00 107.00   1.00    1.00    --  112.00 -94.00  30.00   77
 16  \w    104.00 173.00   1.00    1.00    --  112.00  77.00 -60.00   69
 17  \w     36.00 107.00   1.00    1.00    --  112.00 -94.00 -30.00   71
 18  \w    101.00 177.00   1.00    1.00    --  112.00  45.00  90.00   76
 19  \w     84.00 110.00   1.00    1.00    --  112.00  61.00   0.00   26
;
_diffrn_measurement_device 'four-circle diffractometer'
_diffrn_measurement_device_type 'SuperNova, Dual, Cu at home/near, Atlas'
_diffrn_measurement_method '\w scans'
_diffrn_orient_matrix_type 'CrysAlisPro convention (1999,Acta A55,543-557)'
_diffrn_orient_matrix_UB_11 0.1938059000
_diffrn_orient_matrix_UB_12 -0.0155244000
_diffrn_orient_matrix_UB_13 0.0597967000
_diffrn_orient_matrix_UB_21 -0.0712060000
_diffrn_orient_matrix_UB_22 -0.1252426000
_diffrn_orient_matrix_UB_23 -0.0191354000
_diffrn_orient_matrix_UB_31 0.0699933000
_diffrn_orient_matrix_UB_32 -0.0383665000
_diffrn_orient_matrix_UB_33 -0.0999293000
_diffrn_radiation_monochromator mirror
_diffrn_radiation_probe x-ray
_diffrn_radiation_type CuK\a
_diffrn_radiation_wavelength 1.54184
_diffrn_reflns_av_R_equivalents 0.0271
_diffrn_reflns_av_unetI/netI 0.0286
_diffrn_reflns_Laue_measured_fraction_full 0.995
_diffrn_reflns_Laue_measured_fraction_max 0.988
_diffrn_reflns_limit_h_max 8
_diffrn_reflns_limit_h_min -9
_diffrn_reflns_limit_k_max 15
_diffrn_reflns_limit_k_min -14
_diffrn_reflns_limit_l_max 12
_diffrn_reflns_limit_l_min -17
_diffrn_reflns_number 8783
_diffrn_reflns_point_group_measured_fraction_full 0.995
_diffrn_reflns_point_group_measured_fraction_max 0.988
_diffrn_reflns_theta_full 67.684
_diffrn_reflns_theta_max 74.495
_diffrn_reflns_theta_min 3.386
_diffrn_source 'micro-focus sealed X-ray tube'
_diffrn_source_type 'SuperNova (Cu) X-ray Source'
_exptl_absorpt_coefficient_mu 8.204
_exptl_absorpt_correction_T_max 1.000
_exptl_absorpt_correction_T_min 0.154
_exptl_absorpt_correction_type gaussian
_exptl_absorpt_process_details
;
CrysAlisPro 1.171.40.84a (Rigaku Oxford Diffraction, 2020)
Numerical absorption correction based on gaussian integration over
a multifaceted crystal model
Empirical absorption correction using spherical harmonics,
implemented in SCALE3 ABSPACK scaling algorithm.
;
_exptl_crystal_colour colourless
_exptl_crystal_colour_primary colourless
_exptl_crystal_density_diffrn 1.711
_exptl_crystal_description block
_exptl_crystal_F_000 608
_exptl_crystal_recrystallization_method 'Re-crystallisation from solvent: DCM/pentane'
_exptl_crystal_size_max 0.378
_exptl_crystal_size_mid 0.255
_exptl_crystal_size_min 0.101
_refine_diff_density_max 0.536
_refine_diff_density_min -0.547
_refine_diff_density_rms 0.077
_refine_ls_extinction_method none
_refine_ls_goodness_of_fit_ref 1.029
_refine_ls_hydrogen_treatment mixed
_refine_ls_matrix_type full
_refine_ls_number_parameters 317
_refine_ls_number_reflns 4755
_refine_ls_number_restraints 0
_refine_ls_restrained_S_all 1.029
_refine_ls_R_factor_all 0.0300
_refine_ls_R_factor_gt 0.0281
_refine_ls_shift/su_max 0.002
_refine_ls_shift/su_mean 0.000
_refine_ls_structure_factor_coef Fsqd
_refine_ls_weighting_details 'w=1/[\s^2^(Fo^2^)+(0.0493P)^2^+0.3808P] where P=(Fo^2^+2Fc^2^)/3'
_refine_ls_weighting_scheme calc
_refine_ls_wR_factor_gt 0.0755
_refine_ls_wR_factor_ref 0.0775
_reflns_Friedel_coverage 0.000
_reflns_number_gt 4505
_reflns_number_total 4755
_reflns_threshold_expression 'I > 2\s(I)'
_cod_data_source_file d2ce01225a2.cif
_cod_data_source_block 2_2MeCN
_cod_original_cell_volume 1178.64(10)
_cod_database_code 7245593
_shelxl_version_number 2014/6
_shelx_space_group_comment
;
The symmetry employed for this shelxl refinement is uniquely defined
by the following loop, which should always be used as a source of
symmetry information in preference to the above space-group names.
They are only intended as comments.
;
_reflns_odcompleteness_completeness 98.79
_reflns_odcompleteness_iscentric 1
_reflns_odcompleteness_theta 74.33
_olex2_refinement_description
;
1. Fixed Uiso
 At 1.2 times of:
  All C(H) groups, All N(H) groups
 At 1.5 times of:
  All C(H,H,H) groups
2.a Aromatic/amide H refined with riding coordinates:
 N17(H17), C2(H2), C4(H4), C5(H5), C6(H6), C12(H12), C14(H14), C15(H15),
 C16(H16)
2.b Idealised Me refined as rotating group:
 C10(H10A,H10B,H10C), C20(H20A,H20B,H20C), C213(H21A,H21B,H21C), C203(H20D,
 H20E,H20F)
;
_ins_header
;
TITL OHD385_numabs in P-1 
REM P-1 (#2 in standard setting)
CELL 1.54184   7.268526  12.430411  14.191306 108.9955 101.9436  92.0831
ZERR    2.00   0.000332   0.000591   0.000571   0.0040   0.0037   0.0038
LATT  1
SFAC C H N O F P Ag
UNIT 36.00 44.00 12.00 4.00 12.00 2.00 2.00
TREF
HKLF 4
END
;
_olex2_submission_special_instructions 'No special instructions were received'
_oxdiff_exptl_absorpt_empirical_details
;
Empirical correction (ABSPACK) includes:
- Absorption correction using spherical harmonics
- Frame scaling
;
_oxdiff_exptl_absorpt_empirical_full_max 1.496
_oxdiff_exptl_absorpt_empirical_full_min 0.786

loop_
_space_group_symop_operation_xyz
'x, y, z'
'-x, -y, -z'

loop_
_atom_site_label
_atom_site_type_symbol
_atom_site_fract_x
_atom_site_fract_y
_atom_site_fract_z
_atom_site_U_iso_or_equiv
_atom_site_adp_type
_atom_site_occupancy
_atom_site_site_symmetry_order
_atom_site_calc_flag
_atom_site_refinement_flags_posn
_atom_site_refinement_flags_adp
_atom_site_refinement_flags_occupancy
_atom_site_disorder_assembly
_atom_site_disorder_group
Ag1 Ag 0.37874(2) 0.58816(2) 0.57398(2) 0.02639(7) Uani 1 1 d . . . . .
O9 O -0.2109(3) 0.2501(2) 0.72562(14) 0.0419(5) Uani 1 1 d . . . . .
O19 O 0.8113(3) 1.00388(18) 0.39913(15) 0.0427(5) Uani 1 1 d . . . . .
N1 N 0.2022(3) 0.43962(16) 0.57018(14) 0.0207(4) Uani 1 1 d . . . . .
N7 N 0.0994(3) 0.30916(16) 0.75385(14) 0.0212(4) Uani 1 1 d . . . . .
H7 H 0.196(4) 0.327(3) 0.797(2) 0.025 Uiso 1 1 d R . . . .
N11 N 0.5292(3) 0.74255(16) 0.57245(15) 0.0217(4) Uani 1 1 d . . . . .
N17 N 0.5747(3) 0.86679(16) 0.37777(15) 0.0218(4) Uani 1 1 d . . . . .
H17 H 0.4801 0.8228 0.3331 0.026 Uiso 1 1 calc R . . . .
C2 C 0.2025(3) 0.41799(18) 0.65714(16) 0.0202(4) Uani 1 1 d . . . . .
H2 H 0.2803 0.4664 0.7182 0.024 Uiso 1 1 calc R . . . .
C3 C 0.0904(3) 0.32567(18) 0.65904(16) 0.0192(4) Uani 1 1 d . . . . .
C4 C -0.0224(3) 0.25156(19) 0.56779(17) 0.0213(4) Uani 1 1 d . . . . .
H4 H -0.0947 0.1876 0.5665 0.026 Uiso 1 1 calc R . . . .
C5 C -0.0246(3) 0.27515(19) 0.47874(17) 0.0221(4) Uani 1 1 d . . . . .
H5 H -0.1007 0.2278 0.4167 0.027 Uiso 1 1 calc R . . . .
C6 C 0.0873(3) 0.36957(19) 0.48277(17) 0.0213(4) Uani 1 1 d . . . . .
H6 H 0.0830 0.3853 0.4227 0.026 Uiso 1 1 calc R . . . .
C8 C -0.0529(3) 0.27328(19) 0.78205(17) 0.0225(4) Uani 1 1 d . . . . .
C10 C -0.0164(4) 0.2639(2) 0.88697(18) 0.0303(5) Uani 1 1 d . . . . .
H10A H -0.0951 0.3110 0.9260 0.045 Uiso 1 1 calc GR . . . .
H10B H 0.1142 0.2889 0.9209 0.045 Uiso 1 1 calc GR . . . .
H10C H -0.0451 0.1856 0.8811 0.045 Uiso 1 1 calc GR . . . .
C12 C 0.5104(3) 0.76412(19) 0.48462(17) 0.0211(4) Uani 1 1 d . . . . .
H12 H 0.4265 0.7144 0.4266 0.025 Uiso 1 1 calc R . . . .
C13 C 0.6092(3) 0.85674(18) 0.47515(17) 0.0200(4) Uani 1 1 d . . . . .
C14 C 0.7357(3) 0.93121(19) 0.56230(18) 0.0242(4) Uani 1 1 d . . . . .
H14 H 0.8059 0.9937 0.5594 0.029 Uiso 1 1 calc R . . . .
C15 C 0.7532(4) 0.9088(2) 0.65353(18) 0.0266(5) Uani 1 1 d . . . . .
H15 H 0.8351 0.9574 0.7130 0.032 Uiso 1 1 calc R . . . .
C16 C 0.6505(3) 0.8156(2) 0.65635(17) 0.0241(4) Uani 1 1 d . . . . .
H16 H 0.6650 0.8023 0.7181 0.029 Uiso 1 1 calc R . . . .
C18 C 0.6729(3) 0.9381(2) 0.34480(19) 0.0258(5) Uani 1 1 d . . . . .
C20 C 0.5989(4) 0.9268(2) 0.23456(19) 0.0297(5) Uani 1 1 d . . . . .
H20A H 0.5645 0.9993 0.2306 0.045 Uiso 1 1 calc GR . . . .
H20B H 0.4897 0.8708 0.2052 0.045 Uiso 1 1 calc GR . . . .
H20C H 0.6952 0.9030 0.1974 0.045 Uiso 1 1 calc GR . . . .
N211 N 0.2835(5) 0.7058(2) 0.7552(2) 0.0587(8) Uani 1 1 d . . . . .
C212 C 0.3603(4) 0.7572(2) 0.8370(2) 0.0378(6) Uani 1 1 d . . . . .
C213 C 0.4571(5) 0.8225(3) 0.9417(3) 0.0473(7) Uani 1 1 d . . . . .
H21A H 0.5790 0.8558 0.9426 0.071 Uiso 1 1 calc GR . . . .
H21B H 0.4728 0.7728 0.9816 0.071 Uiso 1 1 calc GR . . . .
H21C H 0.3836 0.8821 0.9702 0.071 Uiso 1 1 calc GR . . . .
N201 N 0.6943(4) 0.5091(2) 0.65688(19) 0.0392(5) Uani 1 1 d . . . . .
C202 C 0.7884(4) 0.5403(2) 0.73747(19) 0.0273(5) Uani 1 1 d . . . . .
C203 C 0.9097(4) 0.5806(2) 0.8400(2) 0.0373(6) Uani 1 1 d . . . . .
H20D H 1.0364 0.5636 0.8365 0.056 Uiso 1 1 calc GR . . . .
H20E H 0.8638 0.5430 0.8813 0.056 Uiso 1 1 calc GR . . . .
H20F H 0.9092 0.6618 0.8699 0.056 Uiso 1 1 calc GR . . . .
P111 P 0.0000 1.0000 1.0000 0.02683(18) Uani 1 2 d S T P . .
F112 F -0.0271(3) 0.86431(13) 0.94421(13) 0.0457(4) Uani 1 1 d . . . . .
F113 F 0.1832(2) 0.98920(16) 1.08019(13) 0.0412(4) Uani 1 1 d . . . . .
F114 F 0.1304(2) 1.01387(15) 0.92573(12) 0.0405(4) Uani 1 1 d . . . . .
P101 P 0.5000 0.5000 1.0000 0.02698(18) Uani 1 2 d S T P . .
F102 F 0.2784(2) 0.51090(16) 0.98173(14) 0.0460(4) Uani 1 1 d . . . . .
F103 F 0.4579(2) 0.37223(14) 0.91876(14) 0.0454(4) Uani 1 1 d . . . . .
F104 F 0.5103(3) 0.54864(18) 0.91018(15) 0.0539(5) Uani 1 1 d . . . . .

loop_
_atom_site_aniso_label
_atom_site_aniso_U_11
_atom_site_aniso_U_22
_atom_site_aniso_U_33
_atom_site_aniso_U_23
_atom_site_aniso_U_13
_atom_site_aniso_U_12
Ag1 0.02824(11) 0.02635(10) 0.02798(11) 0.01512(7) 0.00557(7) -0.00423(7)
O9 0.0252(9) 0.0729(14) 0.0294(9) 0.0273(9) -0.0022(7) -0.0150(9)
O19 0.0447(12) 0.0469(11) 0.0340(10) 0.0196(9) -0.0008(8) -0.0244(9)
N1 0.0216(9) 0.0206(8) 0.0229(9) 0.0113(7) 0.0055(7) 0.0017(7)
N7 0.0208(9) 0.0240(9) 0.0186(9) 0.0104(7) -0.0005(7) -0.0025(7)
N11 0.0224(9) 0.0209(9) 0.0249(9) 0.0112(7) 0.0066(7) 0.0003(7)
N17 0.0189(9) 0.0219(9) 0.0248(9) 0.0101(7) 0.0027(7) -0.0027(7)
C2 0.0197(10) 0.0210(10) 0.0190(10) 0.0071(8) 0.0021(8) -0.0004(8)
C3 0.0196(10) 0.0196(9) 0.0189(10) 0.0086(8) 0.0026(8) 0.0033(8)
C4 0.0205(10) 0.0199(10) 0.0231(10) 0.0085(8) 0.0027(8) 0.0004(8)
C5 0.0209(10) 0.0233(10) 0.0199(10) 0.0060(8) 0.0017(8) 0.0028(8)
C6 0.0214(10) 0.0262(10) 0.0191(10) 0.0109(8) 0.0049(8) 0.0039(8)
C8 0.0232(11) 0.0236(10) 0.0210(10) 0.0109(8) 0.0013(8) -0.0038(8)
C10 0.0331(13) 0.0372(13) 0.0235(11) 0.0170(10) 0.0034(10) -0.0050(10)
C12 0.0190(10) 0.0213(10) 0.0219(10) 0.0075(8) 0.0025(8) 0.0007(8)
C13 0.0197(10) 0.0182(9) 0.0226(10) 0.0069(8) 0.0064(8) 0.0018(8)
C14 0.0252(11) 0.0199(10) 0.0253(11) 0.0051(8) 0.0063(9) -0.0026(8)
C15 0.0288(12) 0.0256(11) 0.0213(11) 0.0036(9) 0.0049(9) -0.0011(9)
C16 0.0268(11) 0.0257(11) 0.0197(10) 0.0068(8) 0.0068(9) 0.0015(9)
C18 0.0269(12) 0.0251(11) 0.0286(12) 0.0127(9) 0.0082(9) 0.0005(9)
C20 0.0309(12) 0.0341(12) 0.0291(12) 0.0161(10) 0.0091(10) 0.0014(10)
N211 0.100(3) 0.0433(15) 0.0302(13) 0.0090(12) 0.0179(15) -0.0059(15)
C212 0.0514(17) 0.0291(12) 0.0388(15) 0.0127(11) 0.0219(13) 0.0008(12)
C213 0.0467(17) 0.0350(15) 0.0486(18) 0.0046(13) 0.0016(14) 0.0035(13)
N201 0.0372(13) 0.0400(12) 0.0389(13) 0.0193(10) -0.0022(10) -0.0040(10)
C202 0.0293(12) 0.0249(11) 0.0318(13) 0.0143(9) 0.0084(10) 0.0035(9)
C203 0.0440(16) 0.0382(14) 0.0255(12) 0.0082(11) 0.0041(11) -0.0003(12)
P111 0.0363(5) 0.0242(4) 0.0234(4) 0.0119(3) 0.0083(3) 0.0019(3)
F112 0.0720(13) 0.0249(8) 0.0397(9) 0.0104(7) 0.0131(8) 0.0022(8)
F113 0.0427(9) 0.0510(10) 0.0349(8) 0.0240(7) 0.0045(7) 0.0060(7)
F114 0.0479(10) 0.0480(9) 0.0364(8) 0.0233(7) 0.0187(7) 0.0048(7)
P101 0.0235(4) 0.0271(4) 0.0252(4) 0.0088(3) -0.0045(3) -0.0019(3)
F102 0.0256(8) 0.0475(10) 0.0535(10) 0.0099(8) -0.0035(7) 0.0022(7)
F103 0.0395(9) 0.0340(8) 0.0450(9) 0.0016(7) -0.0085(7) 0.0006(7)
F104 0.0689(13) 0.0567(11) 0.0469(10) 0.0310(9) 0.0148(9) 0.0103(10)

loop_
_atom_type_symbol
_atom_type_description
_atom_type_scat_dispersion_real
_atom_type_scat_dispersion_imag
_atom_type_scat_source
C C 0.0181 0.0091 'International Tables Vol C Tables 4.2.6.8 and 6.1.1.4'
H H 0.0000 0.0000 'International Tables Vol C Tables 4.2.6.8 and 6.1.1.4'
Ag Ag 0.1306 4.2820 'International Tables Vol C Tables 4.2.6.8 and 6.1.1.4'
F F 0.0727 0.0534 'International Tables Vol C Tables 4.2.6.8 and 6.1.1.4'
N N 0.0311 0.0180 'International Tables Vol C Tables 4.2.6.8 and 6.1.1.4'
O O 0.0492 0.0322 'International Tables Vol C Tables 4.2.6.8 and 6.1.1.4'
P P 0.2955 0.4335 'International Tables Vol C Tables 4.2.6.8 and 6.1.1.4'

loop_
_exptl_crystal_face_index_h
_exptl_crystal_face_index_k
_exptl_crystal_face_index_l
_exptl_crystal_face_perp_dist
2 7 -2 0.0360
0 -7 0 0.0223
5 1 -4 0.0903
1 -2 8 0.1588
4 -2 -4 0.0942
0 1 -9 0.1573
-4 2 -1 0.1503
-3 1 7 0.1400
-1 -1 9 0.1476
3 -1 -7 0.1185
-3 -4 8 0.1337
2 6 -7 0.1032
-2 -6 -1 0.0727
2 6 2 0.0850
-4 -3 7 0.1377
-1 -8 3 0.0575
1 -7 -2 0.0427
0 -6 8 0.1236
0 -7 7 0.1211
1 6 -8 0.1439
-1 8 -5 0.1369

loop_
_geom_angle_atom_site_label_1
_geom_angle_atom_site_label_2
_geom_angle_atom_site_label_3
_geom_angle
_geom_angle_site_symmetry_1
_geom_angle_site_symmetry_3
_geom_angle_publ_flag
N1 Ag1 Ag1 89.41(5) . 2_666 ?
N11 Ag1 Ag1 93.85(5) . 2_666 ?
N11 Ag1 N1 174.40(7) . . ?
C2 N1 Ag1 120.15(15) . . ?
C6 N1 Ag1 121.75(15) . . ?
C6 N1 C2 118.07(19) . . ?
C3 N7 H7 120(2) . . ?
C8 N7 H7 116(2) . . ?
C8 N7 C3 124.00(19) . . ?
C12 N11 Ag1 119.81(15) . . ?
C12 N11 C16 117.65(19) . . ?
C16 N11 Ag1 122.44(15) . . ?
C13 N17 H17 116.0 . . ?
C18 N17 H17 116.0 . . ?
C18 N17 C13 128.0(2) . . ?
N1 C2 H2 118.8 . . ?
N1 C2 C3 122.4(2) . . ?
C3 C2 H2 118.8 . . ?
C2 C3 N7 118.67(19) . . ?
C4 C3 N7 122.3(2) . . ?
C4 C3 C2 119.0(2) . . ?
C3 C4 H4 120.8 . . ?
C5 C4 C3 118.4(2) . . ?
C5 C4 H4 120.8 . . ?
C4 C5 H5 120.3 . . ?
C6 C5 C4 119.5(2) . . ?
C6 C5 H5 120.3 . . ?
N1 C6 C5 122.6(2) . . ?
N1 C6 H6 118.7 . . ?
C5 C6 H6 118.7 . . ?
O9 C8 N7 122.1(2) . . ?
O9 C8 C10 121.5(2) . . ?
N7 C8 C10 116.3(2) . . ?
C8 C10 H10A 109.5 . . ?
C8 C10 H10B 109.5 . . ?
C8 C10 H10C 109.5 . . ?
H10A C10 H10B 109.5 . . ?
H10A C10 H10C 109.5 . . ?
H10B C10 H10C 109.5 . . ?
N11 C12 H12 118.1 . . ?
N11 C12 C13 123.8(2) . . ?
C13 C12 H12 118.1 . . ?
C12 C13 N17 116.8(2) . . ?
C12 C13 C14 118.1(2) . . ?
C14 C13 N17 125.2(2) . . ?
C13 C14 H14 121.1 . . ?
C15 C14 C13 117.8(2) . . ?
C15 C14 H14 121.1 . . ?
C14 C15 H15 119.8 . . ?
C16 C15 C14 120.5(2) . . ?
C16 C15 H15 119.8 . . ?
N11 C16 C15 122.2(2) . . ?
N11 C16 H16 118.9 . . ?
C15 C16 H16 118.9 . . ?
O19 C18 N17 123.2(2) . . ?
O19 C18 C20 122.3(2) . . ?
N17 C18 C20 114.5(2) . . ?
C18 C20 H20A 109.5 . . ?
C18 C20 H20B 109.5 . . ?
C18 C20 H20C 109.5 . . ?
H20A C20 H20B 109.5 . . ?
H20A C20 H20C 109.5 . . ?
H20B C20 H20C 109.5 . . ?
N211 C212 C213 179.5(3) . . ?
C212 C213 H21A 109.5 . . ?
C212 C213 H21B 109.5 . . ?
C212 C213 H21C 109.5 . . ?
H21A C213 H21B 109.5 . . ?
H21A C213 H21C 109.5 . . ?
H21B C213 H21C 109.5 . . ?
N201 C202 C203 179.5(3) . . ?
C202 C203 H20D 109.5 . . ?
C202 C203 H20E 109.5 . . ?
C202 C203 H20F 109.5 . . ?
H20D C203 H20E 109.5 . . ?
H20D C203 H20F 109.5 . . ?
H20E C203 H20F 109.5 . . ?
F112 P111 F112 180.0 2_577 . ?
F112 P111 F113 89.97(10) . 2_577 ?
F112 P111 F113 89.97(10) 2_577 . ?
F112 P111 F113 90.03(10) 2_577 2_577 ?
F112 P111 F113 90.03(10) . . ?
F112 P111 F114 90.12(9) . . ?
F112 P111 F114 89.88(9) . 2_577 ?
F112 P111 F114 89.88(9) 2_577 . ?
F112 P111 F114 90.12(9) 2_577 2_577 ?
F113 P111 F113 180.0 . 2_577 ?
F114 P111 F113 89.84(9) . 2_577 ?
F114 P111 F113 90.16(9) . . ?
F114 P111 F113 90.16(9) 2_577 2_577 ?
F114 P111 F113 89.84(9) 2_577 . ?
F114 P111 F114 180.0 . 2_577 ?
F102 P101 F102 180.0 . 2_667 ?
F102 P101 F103 90.02(9) . 2_667 ?
F102 P101 F103 89.98(9) . . ?
F102 P101 F103 90.02(9) 2_667 . ?
F102 P101 F103 89.98(9) 2_667 2_667 ?
F103 P101 F103 180.0 . 2_667 ?
F104 P101 F102 90.31(11) 2_667 . ?
F104 P101 F102 89.69(11) . . ?
F104 P101 F102 89.69(11) 2_667 2_667 ?
F104 P101 F102 90.31(11) . 2_667 ?
F104 P101 F103 89.94(11) 2_667 2_667 ?
F104 P101 F103 89.94(10) . . ?
F104 P101 F103 90.06(11) 2_667 . ?
F104 P101 F103 90.06(11) . 2_667 ?
F104 P101 F104 180.0 2_667 . ?

loop_
_geom_bond_atom_site_label_1
_geom_bond_atom_site_label_2
_geom_bond_distance
_geom_bond_site_symmetry_2
_geom_bond_publ_flag
Ag1 Ag1 3.3372(4) 2_666 ?
Ag1 N1 2.1892(19) . ?
Ag1 N11 2.1826(19) . ?
O9 C8 1.220(3) . ?
O19 C18 1.218(3) . ?
N1 C2 1.345(3) . ?
N1 C6 1.345(3) . ?
N7 H7 0.80(3) . ?
N7 C3 1.415(3) . ?
N7 C8 1.359(3) . ?
N11 C12 1.339(3) . ?
N11 C16 1.351(3) . ?
N17 H17 0.8600 . ?
N17 C13 1.400(3) . ?
N17 C18 1.370(3) . ?
C2 H2 0.9300 . ?
C2 C3 1.394(3) . ?
C3 C4 1.388(3) . ?
C4 H4 0.9300 . ?
C4 C5 1.384(3) . ?
C5 H5 0.9300 . ?
C5 C6 1.382(3) . ?
C6 H6 0.9300 . ?
C8 C10 1.501(3) . ?
C10 H10A 0.9600 . ?
C10 H10B 0.9600 . ?
C10 H10C 0.9600 . ?
C12 H12 0.9300 . ?
C12 C13 1.393(3) . ?
C13 C14 1.398(3) . ?
C14 H14 0.9300 . ?
C14 C15 1.392(3) . ?
C15 H15 0.9300 . ?
C15 C16 1.371(3) . ?
C16 H16 0.9300 . ?
C18 C20 1.503(3) . ?
C20 H20A 0.9600 . ?
C20 H20B 0.9600 . ?
C20 H20C 0.9600 . ?
N211 C212 1.136(4) . ?
C212 C213 1.450(4) . ?
C213 H21A 0.9600 . ?
C213 H21B 0.9600 . ?
C213 H21C 0.9600 . ?
N201 C202 1.138(4) . ?
C202 C203 1.452(4) . ?
C203 H20D 0.9600 . ?
C203 H20E 0.9600 . ?
C203 H20F 0.9600 . ?
P111 F112 1.5977(16) 2_577 ?
P111 F112 1.5977(16) . ?
P111 F113 1.6036(17) 2_577 ?
P111 F113 1.6036(17) . ?
P111 F114 1.5994(15) 2_577 ?
P111 F114 1.5994(15) . ?
P101 F102 1.5952(16) . ?
P101 F102 1.5952(16) 2_667 ?
P101 F103 1.6038(16) 2_667 ?
P101 F103 1.6038(16) . ?
P101 F104 1.5917(18) 2_667 ?
P101 F104 1.5918(18) . ?

loop_
_exptl_oxdiff_crystal_face_indexfrac_h
_exptl_oxdiff_crystal_face_indexfrac_k
_exptl_oxdiff_crystal_face_indexfrac_l
_exptl_oxdiff_crystal_face_x
_exptl_oxdiff_crystal_face_y
_exptl_oxdiff_crystal_face_z
1.5559 7.3536 -1.8233 0.0784 -0.9969 0.0090
-0.3743 -7.3937 -0.2806 0.0255 0.9580 0.2855
4.5142 1.0202 -4.3697 0.5977 -0.3656 0.7135
1.1367 -1.7403 8.2109 0.7383 -0.0201 -0.6742
4.3725 -1.7500 -3.9826 0.6364 -0.0160 0.7712
-0.2367 1.3420 -8.7567 -0.5903 0.0163 0.8070
-4.3949 2.4689 -1.1038 -0.9561 0.0248 -0.2920
-3.4563 0.8651 6.8762 -0.2721 0.0062 -0.9622
-1.2067 -0.6023 8.9061 0.3080 -0.0091 -0.9513
3.1724 -0.6476 -7.3645 0.1845 -0.0039 0.9828
-2.7078 -4.3046 7.9016 0.0145 0.5807 -0.8140
2.4104 6.0542 -6.5849 -0.0206 -0.8039 0.5945
-2.2605 -5.9473 -0.5627 -0.3794 0.9166 0.1262
1.8526 5.8126 1.6773 0.3691 -0.8920 -0.2610
-3.5401 -3.2158 7.0210 -0.2163 0.5205 -0.8260
-0.5090 -7.9821 3.4731 0.2330 0.9695 -0.0764
1.0970 -6.8222 -2.0605 0.1953 0.8157 0.5444
-0.3655 -6.1727 7.8898 0.4968 0.6481 -0.5772
0.2112 -6.9695 6.8311 0.5576 0.7271 -0.4005
0.6855 5.6089 -8.3457 -0.4533 -0.5916 0.6668
-0.9951 7.5963 -4.8988 -0.6037 -0.7868 0.1284
